data_7047626
loop_
_publ_author_name
'Teichert, Johannes'
'Doert, Thomas'
'Ruck, Michael'

_publ_section_title
;
 Mechanisms of the polyol reduction of copper(ii) salts depending on the
 anion type and diol chain length.
;
_journal_issue 39
_journal_name_full 'Dalton transactions (Cambridge, England : 2003)'
_journal_page_first 14085
_journal_page_last 14093
_journal_paper_doi 10.1039/c8dt03034k
_journal_volume 47
_journal_year 2018
_chemical_formula_moiety 'C8 H14 Cu3 O8'
_chemical_formula_sum 'C8 H14 Cu3 O8'
_chemical_formula_weight 428.81
_space_group_crystal_system triclinic
_space_group_IT_number 2
_space_group_name_Hall '-P 1'
_space_group_name_H-M_alt 'P -1'
_symmetry_space_group_name_Hall '-P 1'
_symmetry_space_group_name_H-M 'P -1'
_atom_sites_solution_hydrogens geom
_atom_sites_solution_primary dual
_audit_creation_date 2018-07-24
_audit_creation_method
;
Olex2 1.2
(compiled 2018.05.29 svn.r3508 for OlexSys, GUI svn.r5506)
;
_audit_update_record
;
2018-07-24 deposited with the CCDC.
2018-09-14 downloaded from the CCDC.
;
_cell_angle_alpha 85.166(3)
_cell_angle_beta 83.523(3)
_cell_angle_gamma 75.803(2)
_cell_formula_units_Z 2
_cell_length_a 8.2381(6)
_cell_length_b 8.3264(6)
_cell_length_c 9.8035(7)
_cell_measurement_reflns_used 1422
_cell_measurement_temperature 100(1)
_cell_measurement_theta_max 23.99
_cell_measurement_theta_min 2.53
_cell_volume 646.64(8)
_computing_cell_refinement 'APEX3 v2017.3 (Bruker, USA, 2017)'
_computing_data_collection 'APEX3 v2017.3 (Bruker, USA, 2017)'
_computing_data_reduction 'APEX3 v2017.3 (Bruker, USA, 2017)'
_computing_molecular_graphics 'Olex2 (Dolomanov et al., 2009)'
_computing_publication_material 'Olex2 (Dolomanov et al., 2009)'
_computing_structure_refinement 'ShelXL (Sheldrick, 2015)'
_computing_structure_solution 'ShelXT (Sheldrick, 2015)'
_diffrn_ambient_temperature 100
_diffrn_detector_area_resol_mean 8
_diffrn_measured_fraction_theta_full 0.989
_diffrn_measured_fraction_theta_max 0.989
_diffrn_measurement_device_type 'Bruker SMART APEX CCD area detector'
_diffrn_measurement_method '\w and \f scans'
_diffrn_radiation_monochromator graphite
_diffrn_radiation_type MoK\a
_diffrn_radiation_wavelength 0.71073
_diffrn_reflns_av_R_equivalents 0.0677
_diffrn_reflns_av_unetI/netI 0.0919
_diffrn_reflns_Laue_measured_fraction_full 0.989
_diffrn_reflns_Laue_measured_fraction_max 0.989
_diffrn_reflns_limit_h_max 10
_diffrn_reflns_limit_h_min -10
_diffrn_reflns_limit_k_max 10
_diffrn_reflns_limit_k_min -10
_diffrn_reflns_limit_l_max 10
_diffrn_reflns_limit_l_min -12
_diffrn_reflns_number 10600
_diffrn_reflns_point_group_measured_fraction_full 0.989
_diffrn_reflns_point_group_measured_fraction_max 0.989
_diffrn_reflns_theta_full 25.242
_diffrn_reflns_theta_max 27.483
_diffrn_reflns_theta_min 2.094
_diffrn_source 'sealed tube'
_exptl_absorpt_coefficient_mu 4.918
_exptl_absorpt_correction_T_max 0.7456
_exptl_absorpt_correction_T_min 0.6895
_exptl_absorpt_correction_type multi-scan
_exptl_absorpt_process_details
'SADABS-2014/5 (Bruker,2014/5) was used for absorption correction. wR2(int) was 0.0507 before and 0.0390 after correction. The Ratio of minimum to maximum transmission is 0.9248. The \l/2 correction factor is 0.00150.'
_exptl_crystal_colour 'clear green'
_exptl_crystal_colour_lustre clear
_exptl_crystal_colour_primary green
_exptl_crystal_density_diffrn 2.202
_exptl_crystal_description block
_exptl_crystal_F_000 426
_exptl_crystal_size_max 0.033
_exptl_crystal_size_mid 0.029
_exptl_crystal_size_min 0.015
_refine_diff_density_max 1.029
_refine_diff_density_min -0.722
_refine_diff_density_rms 0.181
_refine_ls_extinction_method none
_refine_ls_goodness_of_fit_ref 1.076
_refine_ls_hydrogen_treatment constr
_refine_ls_matrix_type full
_refine_ls_number_parameters 150
_refine_ls_number_reflns 2936
_refine_ls_number_restraints 0
_refine_ls_restrained_S_all 1.076
_refine_ls_R_factor_all 0.0884
_refine_ls_R_factor_gt 0.0477
_refine_ls_shift/su_max 0.000
_refine_ls_shift/su_mean 0.000
_refine_ls_structure_factor_coef Fsqd
_refine_ls_weighting_details 'w=1/[\s^2^(Fo^2^)+(0.0250P)^2^] where P=(Fo^2^+2Fc^2^)/3'
_refine_ls_weighting_scheme calc
_refine_ls_wR_factor_gt 0.0708
_refine_ls_wR_factor_ref 0.0781
_reflns_Friedel_coverage 0.000
_reflns_number_gt 2031
_reflns_number_total 2936
_reflns_threshold_expression 'I > 2\s(I)'
_cod_data_source_file c8dt03034k2.cif
_cod_data_source_block cu3(oac)2(eg)2
_cod_depositor_comments 'Adding full bibliography for 7047626.cif.'
_cod_database_code 7047626
_shelx_shelxl_version_number 2016/6
_shelx_space_group_comment
;
The symmetry employed for this shelxl refinement is uniquely defined
by the following loop, which should always be used as a source of
symmetry information in preference to the above space-group names.
They are only intended as comments.
;
_shelx_estimated_absorpt_t_max 0.930
_shelx_estimated_absorpt_t_min 0.855
_olex2_refinement_description
;
1. Fixed Uiso
 At 1.2 times of:
  All C(H,H) groups
 At 1.5 times of:
  All C(H,H,H) groups
2. Uiso/Uaniso restraints and constraints
Uanis(C1) = Uanis(C3)
Uanis(C5) = Uanis(C6) = Uanis(C7) = Uanis(C8)
3.a Secondary CH2 refined with riding coordinates:
 C8(H8A,H8B), C7(H7A,H7B), C6(H6A,H6B), C5(H5A,H5B)
3.b Idealised Me refined as rotating group:
 C2(H2A,H2B,H2C), C4(H4A,H4B,H4C)
;
_olex2_submission_special_instructions 'No special instructions were received'

loop_
_space_group_symop_operation_xyz
'x, y, z'
'-x, -y, -z'

loop_
_atom_site_label
_atom_site_type_symbol
_atom_site_fract_x
_atom_site_fract_y
_atom_site_fract_z
_atom_site_U_iso_or_equiv
_atom_site_adp_type
_atom_site_occupancy
_atom_site_site_symmetry_order
_atom_site_calc_flag
_atom_site_refinement_flags_posn
Cu2 Cu 0.46225(7) 0.83329(7) 0.61868(6) 0.00766(16) Uani 1 1 d .
Cu1 Cu 0.82520(8) 0.56413(7) 0.59173(6) 0.00729(16) Uani 1 1 d .
Cu3 Cu 0.13367(7) 0.65791(7) 0.65955(6) 0.00731(16) Uani 1 1 d .
O5 O 0.9629(4) 0.5408(4) 0.7446(3) 0.0070(7) Uani 1 1 d .
O8 O 0.0488(4) 0.6451(4) 0.4826(3) 0.0070(7) Uani 1 1 d .
O7 O 0.2530(4) 0.8137(4) 0.5612(3) 0.0091(8) Uani 1 1 d .
O2 O 0.5643(4) 0.8599(4) 0.4269(3) 0.0092(8) Uani 1 1 d .
O1 O 0.6936(4) 0.5904(4) 0.4285(3) 0.0095(8) Uani 1 1 d .
O3 O 0.3615(4) 0.8644(4) 0.8069(3) 0.0119(8) Uani 1 1 d .
O6 O 0.6826(4) 0.7525(4) 0.6784(3) 0.0160(9) Uani 1 1 d .
O4 O 0.1980(4) 0.6822(4) 0.8392(3) 0.0149(9) Uani 1 1 d .
C1 C 0.6415(6) 0.7313(6) 0.3644(5) 0.0090(8) Uani 1 1 d .
C8 C 0.0577(6) 0.7971(6) 0.4036(5) 0.0102(6) Uani 1 1 d .
H8A H -0.032644 0.890249 0.439021 0.012 Uiso 1 1 calc R
H8B H 0.044498 0.786790 0.305839 0.012 Uiso 1 1 calc R
C7 C 0.2281(6) 0.8276(6) 0.4178(5) 0.0102(6) Uani 1 1 d .
H7A H 0.317204 0.744968 0.367815 0.012 Uiso 1 1 calc R
H7B H 0.233540 0.939711 0.378183 0.012 Uiso 1 1 calc R
C6 C 0.7428(6) 0.7794(6) 0.8033(5) 0.0102(6) Uani 1 1 d .
H6A H 0.646920 0.819319 0.872362 0.012 Uiso 1 1 calc R
H6B H 0.809574 0.864315 0.786761 0.012 Uiso 1 1 calc R
C3 C 0.2633(6) 0.7908(6) 0.8795(5) 0.0090(8) Uani 1 1 d .
C2 C 0.6726(7) 0.7392(7) 0.2122(5) 0.0139(12) Uani 1 1 d .
H2A H 0.615851 0.849020 0.175021 0.021 Uiso 1 1 calc GR
H2B H 0.628679 0.654059 0.175498 0.021 Uiso 1 1 calc GR
H2C H 0.793794 0.719610 0.185506 0.021 Uiso 1 1 calc GR
C5 C 0.8516(6) 0.6158(6) 0.8557(5) 0.0102(6) Uani 1 1 d .
H5A H 0.917024 0.635530 0.928675 0.012 Uiso 1 1 calc R
H5B H 0.779512 0.540964 0.895320 0.012 Uiso 1 1 calc R
C4 C 0.2266(8) 0.8265(8) 1.0290(5) 0.0248(15) Uani 1 1 d .
H4A H 0.324834 0.772396 1.077960 0.037 Uiso 1 1 calc GR
H4B H 0.129620 0.783862 1.068457 0.037 Uiso 1 1 calc GR
H4C H 0.201437 0.946642 1.038182 0.037 Uiso 1 1 calc GR

loop_
_atom_site_aniso_label
_atom_site_aniso_U_11
_atom_site_aniso_U_22
_atom_site_aniso_U_33
_atom_site_aniso_U_23
_atom_site_aniso_U_13
_atom_site_aniso_U_12
Cu2 0.0080(3) 0.0081(3) 0.0073(3) -0.0019(3) -0.0001(3) -0.0027(3)
Cu1 0.0090(3) 0.0071(3) 0.0061(3) -0.0026(3) -0.0007(3) -0.0019(3)
Cu3 0.0102(3) 0.0068(3) 0.0061(3) -0.0004(2) -0.0012(3) -0.0041(3)
O5 0.0090(18) 0.0057(18) 0.0059(18) -0.0041(14) 0.0029(15) -0.0011(15)
O8 0.0094(18) 0.0044(18) 0.0068(18) -0.0002(14) 0.0006(15) -0.0016(15)
O7 0.0104(19) 0.0091(19) 0.0094(18) 0.0044(14) -0.0040(15) -0.0057(15)
O2 0.0087(18) 0.0088(19) 0.0093(19) 0.0012(15) 0.0014(15) -0.0020(15)
O1 0.0124(19) 0.0056(19) 0.0105(19) 0.0004(15) -0.0024(15) -0.0021(15)
O3 0.015(2) 0.015(2) 0.0099(19) -0.0038(15) 0.0004(16) -0.0118(17)
O6 0.0118(19) 0.023(2) 0.012(2) -0.0081(16) -0.0070(16) 0.0035(17)
O4 0.024(2) 0.020(2) 0.0071(19) -0.0013(16) -0.0029(17) -0.0169(18)
C1 0.0087(19) 0.0083(19) 0.011(2) -0.0027(15) 0.0004(16) -0.0045(16)
C8 0.0126(14) 0.0106(14) 0.0083(14) 0.0003(11) -0.0018(11) -0.0044(11)
C7 0.0126(14) 0.0106(14) 0.0083(14) 0.0003(11) -0.0018(11) -0.0044(11)
C6 0.0126(14) 0.0106(14) 0.0083(14) 0.0003(11) -0.0018(11) -0.0044(11)
C3 0.0087(19) 0.0083(19) 0.011(2) -0.0027(15) 0.0004(16) -0.0045(16)
C2 0.020(3) 0.014(3) 0.007(3) -0.004(2) 0.002(2) -0.004(2)
C5 0.0126(14) 0.0106(14) 0.0083(14) 0.0003(11) -0.0018(11) -0.0044(11)
C4 0.033(4) 0.037(4) 0.013(3) -0.008(3) 0.004(3) -0.024(3)

loop_
_atom_type_symbol
_atom_type_description
_atom_type_scat_dispersion_real
_atom_type_scat_dispersion_imag
_atom_type_scat_source
C C 0.0033 0.0016 'International Tables Vol C Tables 4.2.6.8 and 6.1.1.4'
H H 0.0000 0.0000 'International Tables Vol C Tables 4.2.6.8 and 6.1.1.4'
Cu Cu 0.3201 1.2651 'International Tables Vol C Tables 4.2.6.8 and 6.1.1.4'
O O 0.0106 0.0060 'International Tables Vol C Tables 4.2.6.8 and 6.1.1.4'

loop_
_geom_angle_atom_site_label_1
_geom_angle_atom_site_label_2
_geom_angle_atom_site_label_3
_geom_angle
_geom_angle_site_symmetry_1
_geom_angle_site_symmetry_3
O7 Cu2 O2 93.38(14) . .
O7 Cu2 O3 91.10(14) . .
O3 Cu2 O2 165.99(14) . .
O6 Cu2 O7 155.41(15) . .
O6 Cu2 O2 89.62(14) . .
O6 Cu2 O3 91.82(14) . .
O5 Cu1 Cu3 40.60(10) . 1_655
O5 Cu1 O8 80.35(12) . 1_655
O5 Cu1 O8 93.56(13) . 2_666
O5 Cu1 O1 177.13(14) . .
O8 Cu1 Cu3 40.98(8) 1_655 1_655
O8 Cu1 Cu3 93.66(10) 2_666 1_655
O8 Cu1 O8 80.26(14) 2_666 1_655
O8 Cu1 O1 85.55(13) 2_666 .
O1 Cu1 Cu3 136.68(10) . 1_655
O1 Cu1 O8 96.81(13) . 1_655
O6 Cu1 Cu3 91.44(11) . 1_655
O6 Cu1 O5 86.59(13) . .
O6 Cu1 O8 107.29(14) . 1_655
O6 Cu1 O8 172.34(16) . 2_666
O6 Cu1 O1 94.65(14) . .
O5 Cu3 Cu1 39.98(9) 1_455 1_455
O5 Cu3 O1 91.67(12) 1_455 2_666
O8 Cu3 Cu1 48.60(10) . 1_455
O8 Cu3 O5 87.19(13) . 1_455
O8 Cu3 O1 75.82(12) . 2_666
O7 Cu3 Cu1 129.15(9) . 1_455
O7 Cu3 O5 165.69(13) . 1_455
O7 Cu3 O8 85.45(13) . .
O7 Cu3 O1 98.39(13) . 2_666
O1 Cu3 Cu1 90.80(8) 2_666 1_455
O4 Cu3 Cu1 128.12(11) . 1_455
O4 Cu3 O5 90.47(14) . 1_455
O4 Cu3 O8 174.98(15) . .
O4 Cu3 O7 95.85(14) . .
O4 Cu3 O1 108.71(13) . 2_666
Cu1 O5 Cu3 99.42(14) . 1_655
C5 O5 Cu1 105.3(3) . .
C5 O5 Cu3 117.3(3) . 1_655
Cu1 O8 Cu1 99.74(14) 2_666 1_455
Cu1 O8 Cu3 106.90(15) 2_666 .
Cu3 O8 Cu1 90.43(12) . 1_455
C8 O8 Cu1 118.4(3) . 2_666
C8 O8 Cu1 129.9(3) . 1_455
C8 O8 Cu3 106.6(3) . .
Cu2 O7 Cu3 120.10(16) . .
C7 O7 Cu2 120.2(3) . .
C7 O7 Cu3 110.4(3) . .
C1 O2 Cu2 119.1(3) . .
Cu1 O1 Cu3 91.49(12) . 2_666
C1 O1 Cu1 122.5(3) . .
C1 O1 Cu3 128.7(3) . 2_666
C3 O3 Cu2 130.4(3) . .
Cu1 O6 Cu2 117.20(17) . .
C6 O6 Cu2 128.7(3) . .
C6 O6 Cu1 111.5(3) . .
C3 O4 Cu3 130.0(3) . .
O2 C1 O1 122.2(4) . .
O2 C1 C2 120.5(4) . .
O1 C1 C2 117.3(4) . .
O8 C8 H8A 110.3 . .
O8 C8 H8B 110.3 . .
O8 C8 C7 106.9(4) . .
H8A C8 H8B 108.6 . .
C7 C8 H8A 110.3 . .
C7 C8 H8B 110.3 . .
O7 C7 C8 108.3(4) . .
O7 C7 H7A 110.0 . .
O7 C7 H7B 110.0 . .
C8 C7 H7A 110.0 . .
C8 C7 H7B 110.0 . .
H7A C7 H7B 108.4 . .
O6 C6 H6A 110.1 . .
O6 C6 H6B 110.1 . .
O6 C6 C5 108.1(4) . .
H6A C6 H6B 108.4 . .
C5 C6 H6A 110.1 . .
C5 C6 H6B 110.1 . .
O3 C3 O4 125.6(5) . .
O3 C3 C4 117.6(4) . .
O4 C3 C4 116.6(5) . .
C1 C2 H2A 109.5 . .
C1 C2 H2B 109.5 . .
C1 C2 H2C 109.5 . .
H2A C2 H2B 109.5 . .
H2A C2 H2C 109.5 . .
H2B C2 H2C 109.5 . .
O5 C5 C6 109.2(4) . .
O5 C5 H5A 109.8 . .
O5 C5 H5B 109.8 . .
C6 C5 H5A 109.8 . .
C6 C5 H5B 109.8 . .
H5A C5 H5B 108.3 . .
C3 C4 H4A 109.5 . .
C3 C4 H4B 109.5 . .
C3 C4 H4C 109.5 . .
H4A C4 H4B 109.5 . .
H4A C4 H4C 109.5 . .
H4B C4 H4C 109.5 . .

loop_
_geom_bond_atom_site_label_1
_geom_bond_atom_site_label_2
_geom_bond_distance
_geom_bond_site_symmetry_2
Cu2 O7 1.921(3) .
Cu2 O2 1.989(3) .
Cu2 O3 1.947(3) .
Cu2 O6 1.914(3) .
Cu1 Cu3 2.9919(8) 1_655
Cu1 O5 1.948(3) .
Cu1 O8 2.244(3) 1_655
Cu1 O8 1.949(3) 2_666
Cu1 O1 2.000(3) .
Cu1 O6 1.912(3) .
Cu3 O5 1.974(3) 1_455
Cu3 O8 1.962(3) .
Cu3 O7 1.944(3) .
Cu3 O1 2.372(3) 2_666
Cu3 O4 1.936(3) .
O5 C5 1.423(6) .
O8 C8 1.440(5) .
O7 C7 1.434(5) .
O2 C1 1.271(6) .
O1 C1 1.283(5) .
O3 C3 1.256(5) .
O6 C6 1.427(5) .
O4 C3 1.268(6) .
C1 C2 1.484(7) .
C8 H8A 0.9900 .
C8 H8B 0.9900 .
C8 C7 1.510(7) .
C7 H7A 0.9900 .
C7 H7B 0.9900 .
C6 H6A 0.9900 .
C6 H6B 0.9900 .
C6 C5 1.520(6) .
C3 C4 1.503(7) .
C2 H2A 0.9800 .
C2 H2B 0.9800 .
C2 H2C 0.9800 .
C5 H5A 0.9900 .
C5 H5B 0.9900 .
C4 H4A 0.9800 .
C4 H4B 0.9800 .
C4 H4C 0.9800 .
